data_4063819
loop_
_publ_author_name
'Zhou, Wen'
'Tang, Liming'
'Patrick, Brian O.'
'Smith, Kevin M.'

_publ_section_title
;
 Electronic Effects in the Oxidative Addition of Iodomethane with
 Mixed-Aryl \b-Diketiminate Chromium Complexes
;
_journal_issue 3
_journal_name_full Organometallics
_journal_page_first 603
_journal_paper_doi 10.1021/om100961f
_journal_volume 30
_journal_year 2011
_chemical_formula_sum 'C29 H36 Cr I N2 O'
_chemical_formula_weight 607.50
_chemical_name_systematic
;
 ?
;
_space_group_IT_number 14
_symmetry_cell_setting monoclinic
_symmetry_space_group_name_Hall '-P 2yn'
_symmetry_space_group_name_H-M 'P 1 21/n 1'
_atom_sites_solution_hydrogens geom
_atom_sites_solution_primary direct
_atom_sites_solution_secondary difmap
_audit_creation_method SHELXL-97
_cell_angle_alpha 90.00
_cell_angle_beta 110.530(4)
_cell_angle_gamma 90.00
_cell_formula_units_Z 4
_cell_length_a 11.7438(11)
_cell_length_b 16.9018(14)
_cell_length_c 14.9717(13)
_cell_measurement_reflns_used 9941
_cell_measurement_temperature 173(2)
_cell_measurement_theta_max 56.148
_cell_measurement_theta_min 4.524
_cell_volume 2783.0(4)
_computing_structure_refinement 'SHELXL-97 (Sheldrick, 1997)'
_diffrn_ambient_temperature 173(2)
_diffrn_measured_fraction_theta_full 0.992
_diffrn_measured_fraction_theta_max 0.992
_diffrn_measurement_device_type 'Bruker X8 APEX II'
_diffrn_measurement_method 'area detector'
_diffrn_radiation_monochromator graphite
_diffrn_radiation_source 'fine-focus sealed tube'
_diffrn_radiation_type MoK\a
_diffrn_radiation_wavelength 0.71073
_diffrn_reflns_av_R_equivalents 0.0299
_diffrn_reflns_av_sigmaI/netI 0.0211
_diffrn_reflns_limit_h_max 15
_diffrn_reflns_limit_h_min -14
_diffrn_reflns_limit_k_max 17
_diffrn_reflns_limit_k_min -22
_diffrn_reflns_limit_l_max 17
_diffrn_reflns_limit_l_min -19
_diffrn_reflns_number 37750
_diffrn_reflns_theta_full 28.07
_diffrn_reflns_theta_max 28.07
_diffrn_reflns_theta_min 1.89
_exptl_absorpt_coefficient_mu 1.543
_exptl_absorpt_correction_T_max 0.757
_exptl_absorpt_correction_T_min 0.600
_exptl_absorpt_correction_type multi-scan
_exptl_crystal_colour black
_exptl_crystal_density_diffrn 1.450
_exptl_crystal_density_method 'not measured'
_exptl_crystal_description tablet
_exptl_crystal_F_000 1236
_exptl_crystal_size_max 0.600
_exptl_crystal_size_mid 0.330
_exptl_crystal_size_min 0.180
_refine_diff_density_max 0.709
_refine_diff_density_min -0.810
_refine_diff_density_rms 0.059
_refine_ls_extinction_method none
_refine_ls_goodness_of_fit_ref 0.792
_refine_ls_hydrogen_treatment constr
_refine_ls_matrix_type full
_refine_ls_number_parameters 309
_refine_ls_number_reflns 6726
_refine_ls_number_restraints 0
_refine_ls_restrained_S_all 0.792
_refine_ls_R_factor_all 0.0321
_refine_ls_R_factor_gt 0.0251
_refine_ls_shift/su_max 1.647
_refine_ls_shift/su_mean 0.039
_refine_ls_structure_factor_coef Fsqd
_refine_ls_weighting_details 'calc w=1/[\s^2^(Fo^2^)+(0.0430P)^2^+4.2718P] where P=(Fo^2^+2Fc^2^)/3'
_refine_ls_weighting_scheme calc
_refine_ls_wR_factor_gt 0.0648
_refine_ls_wR_factor_ref 0.0712
_reflns_number_gt 5818
_reflns_number_total 6726
_reflns_threshold_expression >2sigma(I)
_cod_data_source_file om100961f_si_002.cif
_cod_data_source_block 2a_I_4OMe
_cod_depositor_comments
;
The following automatic conversions were performed:

'_exptl_absorpt_correction_type' value 'Multi-scan' changed to
'multi-scan' according to
/home/saulius/struct/CIF-dictionaries/cif_core.dic dictionary named
'cif_core.dic' version 2.4.1 from 2010-06-29.

Automatic conversion script
Id: cif_fix_values 1715 2011-07-08 13:25:40Z adriana 
;
_cod_original_sg_symbol_H-M 'P 21/n'
_cod_database_code 4063819

loop_
_symmetry_equiv_pos_as_xyz
'x, y, z'
'-x+1/2, y+1/2, -z+1/2'
'-x, -y, -z'
'x-1/2, -y-1/2, z-1/2'

loop_
_atom_site_label
_atom_site_type_symbol
_atom_site_fract_x
_atom_site_fract_y
_atom_site_fract_z
_atom_site_U_iso_or_equiv
_atom_site_adp_type
_atom_site_occupancy
_atom_site_symmetry_multiplicity
_atom_site_calc_flag
_atom_site_refinement_flags
C001 C 0.19804(19) 0.07878(13) 0.89278(16) 0.0326(4) Uani 1 1 d .
H00A H 0.1481 0.1268 0.8816 0.049 Uiso 1 1 calc R
H00B H 0.2307 0.0674 0.9613 0.049 Uiso 1 1 calc R
H00C H 0.1480 0.0342 0.8590 0.049 Uiso 1 1 calc R
C002 C 0.30164(17) 0.09110(11) 0.85663(13) 0.0230(4) Uani 1 1 d .
C003 C 0.41791(17) 0.09294(12) 0.92442(13) 0.0244(4) Uani 1 1 d .
H003 H 0.4286 0.0719 0.9857 0.029 Uiso 1 1 calc R
C004 C 0.52064(16) 0.12334(11) 0.90972(12) 0.0219(3) Uani 1 1 d .
C005 C 0.62546(18) 0.14572(14) 0.99850(14) 0.0317(4) Uani 1 1 d .
H00D H 0.6742 0.1869 0.9830 0.048 Uiso 1 1 calc R
H00E H 0.6763 0.0991 1.0234 0.048 Uiso 1 1 calc R
H00F H 0.5939 0.1657 1.0468 0.048 Uiso 1 1 calc R
C006 C 0.15458(16) 0.11407(11) 0.70394(13) 0.0227(3) Uani 1 1 d .
C007 C 0.08508(18) 0.05179(12) 0.65178(15) 0.0293(4) Uani 1 1 d .
H007 H 0.1199 0.0006 0.6556 0.035 Uiso 1 1 calc R
C008 C -0.0345(2) 0.06439(12) 0.59446(16) 0.0348(5) Uani 1 1 d .
H008 H -0.0816 0.0218 0.5587 0.042 Uiso 1 1 calc R
C009 C -0.08624(18) 0.13887(13) 0.58876(15) 0.0320(4) Uani 1 1 d .
C010 C -0.01734(19) 0.20142(12) 0.63904(16) 0.0315(4) Uani 1 1 d .
H010 H -0.0520 0.2527 0.6346 0.038 Uiso 1 1 calc R
C011 C 0.10292(18) 0.18846(12) 0.69608(14) 0.0277(4) Uani 1 1 d .
H011 H 0.1506 0.2314 0.7303 0.033 Uiso 1 1 calc R
C012 C -0.2603(2) 0.21963(18) 0.5159(2) 0.0576(8) Uani 1 1 d .
H01A H -0.3452 0.2152 0.4732 0.086 Uiso 1 1 calc R
H01B H -0.2161 0.2544 0.4869 0.086 Uiso 1 1 calc R
H01C H -0.2574 0.2419 0.5771 0.086 Uiso 1 1 calc R
C013 C 0.61883(16) 0.18776(11) 0.81648(12) 0.0220(3) Uani 1 1 d .
C014 C 0.58923(19) 0.26816(12) 0.79997(15) 0.0306(4) Uani 1 1 d .
C015 C 0.6799(3) 0.31916(15) 0.7965(2) 0.0561(7) Uani 1 1 d .
H015 H 0.6628 0.3741 0.7874 0.067 Uiso 1 1 calc R
C016 C 0.7942(3) 0.29219(18) 0.8059(3) 0.0635(8) Uani 1 1 d .
H016 H 0.8550 0.3284 0.8037 0.076 Uiso 1 1 calc R
C017 C 0.8200(2) 0.21357(16) 0.81827(19) 0.0441(6) Uani 1 1 d .
H017 H 0.8982 0.1952 0.8225 0.053 Uiso 1 1 calc R
C018 C 0.73393(18) 0.15962(13) 0.82478(15) 0.0296(4) Uani 1 1 d .
C019 C 0.7667(2) 0.07351(15) 0.8401(2) 0.0495(7) Uani 1 1 d .
H019 H 0.6952 0.0443 0.8453 0.059 Uiso 1 1 calc R
C020 C 0.8755(3) 0.0587(2) 0.9313(3) 0.0836(13) Uani 1 1 d .
H02A H 0.8930 0.0019 0.9382 0.125 Uiso 1 1 calc R
H02B H 0.8568 0.0778 0.9864 0.125 Uiso 1 1 calc R
H02C H 0.9467 0.0870 0.9277 0.125 Uiso 1 1 calc R
C021 C 0.7949(4) 0.0401(2) 0.7564(3) 0.0889(13) Uani 1 1 d .
H02D H 0.8171 -0.0158 0.7682 0.133 Uiso 1 1 calc R
H02E H 0.8627 0.0695 0.7486 0.133 Uiso 1 1 calc R
H02F H 0.7231 0.0450 0.6983 0.133 Uiso 1 1 calc R
C022 C 0.46327(19) 0.29887(12) 0.78715(15) 0.0310(4) Uani 1 1 d .
H022 H 0.4050 0.2538 0.7645 0.037 Uiso 1 1 calc R
C023 C 0.4554(2) 0.32808(14) 0.88134(17) 0.0422(5) Uani 1 1 d .
H02G H 0.3730 0.3474 0.8707 0.063 Uiso 1 1 calc R
H02H H 0.5138 0.3712 0.9064 0.063 Uiso 1 1 calc R
H02I H 0.4745 0.2845 0.9274 0.063 Uiso 1 1 calc R
C024 C 0.4217(2) 0.36504(14) 0.71303(18) 0.0450(6) Uani 1 1 d .
H02J H 0.3396 0.3821 0.7072 0.067 Uiso 1 1 calc R
H02K H 0.4210 0.3455 0.6512 0.067 Uiso 1 1 calc R
H02L H 0.4777 0.4099 0.7332 0.067 Uiso 1 1 calc R
C025 C 0.3743(3) 0.17027(16) 0.58768(16) 0.0560(8) Uani 1 1 d .
H025 H 0.3585 0.2242 0.5969 0.067 Uiso 1 1 calc R
C026 C 0.4876(3) 0.1368(2) 0.60422(16) 0.0575(9) Uani 1 1 d .
H026 H 0.5630 0.1642 0.6253 0.069 Uiso 1 1 calc R
C027 C 0.4722(2) 0.0571(2) 0.58491(16) 0.0509(7) Uani 1 1 d .
H027 H 0.5352 0.0198 0.5914 0.061 Uiso 1 1 calc R
C028 C 0.3474(2) 0.04040(15) 0.55401(15) 0.0417(5) Uani 1 1 d .
H028 H 0.3109 -0.0100 0.5357 0.050 Uiso 1 1 calc R
C029 C 0.2872(2) 0.11042(18) 0.55490(15) 0.0450(6) Uani 1 1 d .
H029 H 0.2016 0.1168 0.5365 0.054 Uiso 1 1 calc R
N01 N 0.52602(13) 0.13489(9) 0.82362(10) 0.0195(3) Uani 1 1 d .
N02 N 0.27876(13) 0.10107(9) 0.76357(11) 0.0224(3) Uani 1 1 d .
O01 O -0.20579(14) 0.14366(11) 0.53098(13) 0.0467(4) Uani 1 1 d .
Cr01 Cr 0.40729(3) 0.083397(17) 0.70648(2) 0.02032(7) Uani 1 1 d .
I01 I 0.451166(14) -0.067782(8) 0.767039(11) 0.03734(6) Uani 1 1 d .

loop_
_atom_site_aniso_label
_atom_site_aniso_U_11
_atom_site_aniso_U_22
_atom_site_aniso_U_33
_atom_site_aniso_U_23
_atom_site_aniso_U_13
_atom_site_aniso_U_12
C001 0.0303(10) 0.0400(11) 0.0321(10) -0.0023(8) 0.0165(9) -0.0077(8)
C002 0.0250(9) 0.0215(8) 0.0257(9) -0.0005(7) 0.0129(7) -0.0025(7)
C003 0.0269(9) 0.0290(9) 0.0192(8) 0.0027(7) 0.0103(7) 0.0001(7)
C004 0.0220(8) 0.0231(8) 0.0193(8) 0.0026(6) 0.0058(7) 0.0023(7)
C005 0.0239(9) 0.0473(12) 0.0202(9) 0.0020(8) 0.0031(7) -0.0033(8)
C006 0.0211(8) 0.0236(9) 0.0240(9) 0.0005(7) 0.0084(7) -0.0023(7)
C007 0.0280(10) 0.0213(9) 0.0350(10) -0.0001(8) 0.0066(8) -0.0023(7)
C008 0.0295(10) 0.0288(10) 0.0383(11) -0.0001(8) 0.0020(9) -0.0086(8)
C009 0.0240(9) 0.0345(11) 0.0334(10) 0.0075(8) 0.0047(8) -0.0023(8)
C010 0.0291(10) 0.0255(10) 0.0400(11) 0.0039(8) 0.0122(9) 0.0035(8)
C011 0.0263(9) 0.0235(9) 0.0325(10) -0.0036(7) 0.0093(8) -0.0028(7)
C012 0.0310(12) 0.0580(17) 0.0730(19) 0.0215(15) 0.0048(12) 0.0111(11)
C013 0.0217(8) 0.0244(9) 0.0190(8) 0.0010(6) 0.0059(7) -0.0032(7)
C014 0.0322(10) 0.0232(9) 0.0354(10) 0.0016(8) 0.0104(8) -0.0034(8)
C015 0.0496(15) 0.0290(12) 0.093(2) 0.0092(13) 0.0288(15) -0.0084(11)
C016 0.0428(15) 0.0502(16) 0.103(2) 0.0121(16) 0.0326(16) -0.0191(12)
C017 0.0259(11) 0.0538(15) 0.0564(15) 0.0073(12) 0.0192(10) -0.0055(10)
C018 0.0230(9) 0.0361(11) 0.0304(10) 0.0038(8) 0.0104(8) -0.0005(8)
C019 0.0297(12) 0.0403(13) 0.085(2) 0.0173(13) 0.0288(13) 0.0122(9)
C020 0.0513(18) 0.112(3) 0.099(3) 0.068(2) 0.0411(18) 0.0400(18)
C021 0.072(2) 0.071(2) 0.128(3) -0.027(2) 0.040(2) 0.0279(19)
C022 0.0346(11) 0.0210(9) 0.0341(10) -0.0004(8) 0.0078(9) 0.0021(8)
C023 0.0503(14) 0.0360(12) 0.0380(12) 0.0007(9) 0.0127(11) 0.0114(10)
C024 0.0583(15) 0.0315(11) 0.0392(13) 0.0052(9) 0.0096(11) 0.0095(10)
C025 0.109(3) 0.0364(13) 0.0220(11) 0.0051(9) 0.0230(13) -0.0056(14)
C026 0.0631(17) 0.091(2) 0.0210(10) -0.0063(12) 0.0179(11) -0.0452(17)
C027 0.0454(14) 0.087(2) 0.0255(11) -0.0084(12) 0.0191(10) 0.0088(13)
C028 0.0571(15) 0.0442(13) 0.0223(10) -0.0103(9) 0.0118(10) -0.0147(11)
C029 0.0419(13) 0.0713(18) 0.0194(10) 0.0077(10) 0.0078(9) 0.0058(12)
N01 0.0178(7) 0.0207(7) 0.0194(7) 0.0016(5) 0.0059(6) 0.0001(5)
N02 0.0200(7) 0.0245(8) 0.0229(7) -0.0009(6) 0.0080(6) -0.0020(6)
O01 0.0246(8) 0.0488(10) 0.0531(10) 0.0119(8) -0.0035(7) -0.0013(7)
Cr01 0.02307(15) 0.02150(14) 0.01759(13) -0.00183(10) 0.00864(11) -0.00227(11)
I01 0.05118(10) 0.02133(8) 0.04695(10) 0.00143(5) 0.02651(7) 0.00354(5)

loop_
_atom_type_symbol
_atom_type_description
_atom_type_scat_dispersion_real
_atom_type_scat_dispersion_imag
_atom_type_scat_source
C C 0.0033 0.0016 'International Tables Vol C Tables 4.2.6.8 and 6.1.1.4'
H H 0.0000 0.0000 'International Tables Vol C Tables 4.2.6.8 and 6.1.1.4'
N N 0.0061 0.0033 'International Tables Vol C Tables 4.2.6.8 and 6.1.1.4'
O O 0.0106 0.0060 'International Tables Vol C Tables 4.2.6.8 and 6.1.1.4'
Cr Cr 0.3209 0.6236 'International Tables Vol C Tables 4.2.6.8 and 6.1.1.4'
I I -0.4742 1.8119 'International Tables Vol C Tables 4.2.6.8 and 6.1.1.4'

loop_
_geom_angle_atom_site_label_1
_geom_angle_atom_site_label_2
_geom_angle_atom_site_label_3
_geom_angle
C002 C001 H00A 109.5
C002 C001 H00B 109.5
H00A C001 H00B 109.5
C002 C001 H00C 109.5
H00A C001 H00C 109.5
H00B C001 H00C 109.5
N02 C002 C003 123.20(16)
N02 C002 C001 119.97(17)
C003 C002 C001 116.82(17)
C002 C003 C004 125.14(17)
C002 C003 H003 117.4
C004 C003 H003 117.4
N01 C004 C003 123.00(16)
N01 C004 C005 121.11(16)
C003 C004 C005 115.84(16)
C004 C005 H00D 109.5
C004 C005 H00E 109.5
H00D C005 H00E 109.5
C004 C005 H00F 109.5
H00D C005 H00F 109.5
H00E C005 H00F 109.5
C011 C006 C007 119.10(17)
C011 C006 N02 120.80(16)
C007 C006 N02 120.09(17)
C008 C007 C006 120.02(19)
C008 C007 H007 120.0
C006 C007 H007 120.0
C007 C008 C009 120.39(19)
C007 C008 H008 119.8
C009 C008 H008 119.8
O01 C009 C010 125.0(2)
O01 C009 C008 114.98(19)
C010 C009 C008 120.02(19)
C011 C010 C009 119.30(19)
C011 C010 H010 120.3
C009 C010 H010 120.4
C010 C011 C006 121.15(18)
C010 C011 H011 119.4
C006 C011 H011 119.4
O01 C012 H01A 109.5
O01 C012 H01B 109.5
H01A C012 H01B 109.5
O01 C012 H01C 109.5
H01A C012 H01C 109.5
H01B C012 H01C 109.5
C018 C013 C014 121.19(18)
C018 C013 N01 121.02(17)
C014 C013 N01 117.78(16)
C015 C014 C013 117.6(2)
C015 C014 C022 120.8(2)
C013 C014 C022 121.66(18)
C016 C015 C014 121.7(2)
C016 C015 H015 119.2
C014 C015 H015 119.2
C017 C016 C015 119.9(2)
C017 C016 H016 120.0
C015 C016 H016 120.0
C016 C017 C018 121.2(2)
C016 C017 H017 119.4
C018 C017 H017 119.4
C017 C018 C013 118.4(2)
C017 C018 C019 119.5(2)
C013 C018 C019 122.12(18)
C018 C019 C021 110.7(3)
C018 C019 C020 112.6(3)
C021 C019 C020 108.7(3)
C018 C019 H019 108.2
C021 C019 H019 108.2
C020 C019 H019 108.2
C019 C020 H02A 109.5
C019 C020 H02B 109.5
H02A C020 H02B 109.5
C019 C020 H02C 109.5
H02A C020 H02C 109.5
H02B C020 H02C 109.5
C019 C021 H02D 109.4
C019 C021 H02E 109.5
H02D C021 H02E 109.5
C019 C021 H02F 109.5
H02D C021 H02F 109.5
H02E C021 H02F 109.5
C014 C022 C023 111.49(18)
C014 C022 C024 113.05(19)
C023 C022 C024 109.03(18)
C014 C022 H022 107.7
C023 C022 H022 107.7
C024 C022 H022 107.7
C022 C023 H02G 109.5
C022 C023 H02H 109.5
H02G C023 H02H 109.5
C022 C023 H02I 109.5
H02G C023 H02I 109.5
H02H C023 H02I 109.5
C022 C024 H02J 109.5
C022 C024 H02K 109.5
H02J C024 H02K 109.5
C022 C024 H02L 109.5
H02J C024 H02L 109.5
H02K C024 H02L 109.5
C026 C025 C029 107.8(2)
C026 C025 Cr01 72.66(15)
C029 C025 Cr01 72.87(14)
C026 C025 H025 126.1
C029 C025 H025 126.1
Cr01 C025 H025 120.2
C027 C026 C025 108.3(2)
C027 C026 Cr01 72.21(14)
C025 C026 Cr01 71.31(14)
C027 C026 H026 125.8
C025 C026 H026 125.8
Cr01 C026 H026 122.3
C026 C027 C028 108.1(3)
C026 C027 Cr01 72.16(14)
C028 C027 Cr01 72.25(13)
C026 C027 H027 125.9
C028 C027 H027 125.9
Cr01 C027 H027 121.4
C029 C028 C027 107.7(2)
C029 C028 Cr01 72.17(13)
C027 C028 Cr01 71.53(12)
C029 C028 H028 126.1
C027 C028 H028 126.1
Cr01 C028 H028 121.9
C028 C029 C025 108.0(2)
C028 C029 Cr01 72.24(13)
C025 C029 Cr01 70.83(13)
C028 C029 H029 126.0
C025 C029 H029 126.0
Cr01 C029 H029 122.6
C004 N01 C013 117.25(15)
C004 N01 Cr01 121.85(12)
C013 N01 Cr01 120.88(11)
C002 N02 C006 117.24(15)
C002 N02 Cr01 121.44(12)
C006 N02 Cr01 120.76(12)
C009 O01 C012 117.4(2)
N02 Cr01 N01 87.66(6)
N02 Cr01 C025 107.20(10)
N01 Cr01 C025 106.45(9)
N02 Cr01 C026 142.18(11)
N01 Cr01 C026 95.25(8)
C025 Cr01 C026 36.03(12)
N02 Cr01 C027 153.55(8)
N01 Cr01 C027 117.50(8)
C025 Cr01 C027 59.95(11)
C026 Cr01 C027 35.63(11)
N02 Cr01 C029 95.74(8)
N01 Cr01 C029 141.68(9)
C025 Cr01 C029 36.29(10)
C026 Cr01 C029 59.90(10)
C027 Cr01 C029 59.79(10)
N02 Cr01 C028 117.74(8)
N01 Cr01 C028 153.25(8)
C025 Cr01 C028 60.08(9)
C026 Cr01 C028 59.86(9)
C027 Cr01 C028 36.22(9)
C029 Cr01 C028 35.60(10)
N02 Cr01 I01 94.68(5)
N01 Cr01 I01 97.14(4)
C025 Cr01 I01 148.12(7)
C026 Cr01 I01 122.15(10)
C027 Cr01 I01 90.33(8)
C029 Cr01 I01 120.47(8)
C028 Cr01 I01 89.43(7)

loop_
_geom_bond_atom_site_label_1
_geom_bond_atom_site_label_2
_geom_bond_distance
C001 C002 1.509(3)
C001 H00A 0.9800
C001 H00B 0.9800
C001 H00C 0.9800
C002 N02 1.334(2)
C002 C003 1.387(3)
C003 C004 1.398(3)
C003 H003 0.9500
C004 N01 1.327(2)
C004 C005 1.509(3)
C005 H00D 0.9800
C005 H00E 0.9800
C005 H00F 0.9800
C006 C011 1.383(3)
C006 C007 1.392(3)
C006 N02 1.435(2)
C007 C008 1.382(3)
C007 H007 0.9500
C008 C009 1.387(3)
C008 H008 0.9500
C009 O01 1.369(2)
C009 C010 1.383(3)
C010 C011 1.388(3)
C010 H010 0.9500
C011 H011 0.9500
C012 O01 1.417(3)
C012 H01A 0.9800
C012 H01B 0.9800
C012 H01C 0.9800
C013 C018 1.397(3)
C013 C014 1.403(3)
C013 N01 1.442(2)
C014 C015 1.385(3)
C014 C022 1.515(3)
C015 C016 1.378(4)
C015 H015 0.9500
C016 C017 1.361(4)
C016 H016 0.9500
C017 C018 1.390(3)
C017 H017 0.9500
C018 C019 1.502(3)
C019 C021 1.513(5)
C019 C020 1.527(4)
C019 H019 1.0000
C020 H02A 0.9800
C020 H02B 0.9800
C020 H02C 0.9800
C021 H02D 0.9800
C021 H02E 0.9800
C021 H02F 0.9800
C022 C023 1.527(3)
C022 C024 1.530(3)
C022 H022 1.0000
C023 H02G 0.9800
C023 H02H 0.9800
C023 H02I 0.9800
C024 H02J 0.9800
C024 H02K 0.9800
C024 H02L 0.9800
C025 C026 1.386(5)
C025 C029 1.399(4)
C025 Cr01 2.233(2)
C025 H025 0.9500
C026 C027 1.377(4)
C026 Cr01 2.250(2)
C026 H026 0.9500
C027 C028 1.402(4)
C027 Cr01 2.251(2)
C027 H027 0.9500
C028 C029 1.381(4)
C028 Cr01 2.260(2)
C028 H028 0.9500
C029 Cr01 2.259(2)
C029 H029 0.9500
N01 Cr01 2.0155(15)
N02 Cr01 2.0008(15)
Cr01 I01 2.6998(4)

loop_
_geom_torsion_atom_site_label_1
_geom_torsion_atom_site_label_2
_geom_torsion_atom_site_label_3
_geom_torsion_atom_site_label_4
_geom_torsion
N02 C002 C003 C004 16.2(3)
C001 C002 C003 C004 -162.53(19)
C002 C003 C004 N01 -18.3(3)
C002 C003 C004 C005 159.40(19)
C011 C006 C007 C008 -1.2(3)
N02 C006 C007 C008 179.94(19)
C006 C007 C008 C009 -0.3(3)
C007 C008 C009 O01 -178.9(2)
C007 C008 C009 C010 1.4(3)
O01 C009 C010 C011 179.3(2)
C008 C009 C010 C011 -1.0(3)
C009 C010 C011 C006 -0.4(3)
C007 C006 C011 C010 1.5(3)
N02 C006 C011 C010 -179.59(18)
C018 C013 C014 C015 -2.9(3)
N01 C013 C014 C015 177.8(2)
C018 C013 C014 C022 177.67(19)
N01 C013 C014 C022 -1.7(3)
C013 C014 C015 C016 2.0(4)
C022 C014 C015 C016 -178.5(3)
C014 C015 C016 C017 0.5(5)
C015 C016 C017 C018 -2.1(5)
C016 C017 C018 C013 1.2(4)
C016 C017 C018 C019 -178.9(3)
C014 C013 C018 C017 1.3(3)
N01 C013 C018 C017 -179.33(19)
C014 C013 C018 C019 -178.5(2)
N01 C013 C018 C019 0.8(3)
C017 C018 C019 C021 -63.5(3)
C013 C018 C019 C021 116.3(3)
C017 C018 C019 C020 58.4(3)
C013 C018 C019 C020 -121.7(2)
C015 C014 C022 C023 -85.9(3)
C013 C014 C022 C023 93.6(2)
C015 C014 C022 C024 37.4(3)
C013 C014 C022 C024 -143.1(2)
C029 C025 C026 C027 -1.7(3)
Cr01 C025 C026 C027 63.15(17)
C029 C025 C026 Cr01 -64.89(16)
C025 C026 C027 C028 1.2(3)
Cr01 C026 C027 C028 63.74(17)
C025 C026 C027 Cr01 -62.57(16)
C026 C027 C028 C029 -0.1(3)
Cr01 C027 C028 C029 63.54(16)
C026 C027 C028 Cr01 -63.68(16)
C027 C028 C029 C025 -0.9(3)
Cr01 C028 C029 C025 62.19(15)
C027 C028 C029 Cr01 -63.12(16)
C026 C025 C029 C028 1.6(3)
Cr01 C025 C029 C028 -63.10(16)
C026 C025 C029 Cr01 64.75(16)
C003 C004 N01 C013 161.37(17)
C005 C004 N01 C013 -16.2(2)
C003 C004 N01 Cr01 -17.1(2)
C005 C004 N01 Cr01 165.36(14)
C018 C013 N01 C004 90.1(2)
C014 C013 N01 C004 -90.5(2)
C018 C013 N01 Cr01 -91.43(19)
C014 C013 N01 Cr01 87.94(19)
C003 C002 N02 C006 -167.46(18)
C001 C002 N02 C006 11.2(3)
C003 C002 N02 Cr01 21.1(3)
C001 C002 N02 Cr01 -160.28(14)
C011 C006 N02 C002 81.8(2)
C007 C006 N02 C002 -99.3(2)
C011 C006 N02 Cr01 -106.66(18)
C007 C006 N02 Cr01 72.2(2)
C010 C009 O01 C012 5.1(3)
C008 C009 O01 C012 -174.6(2)
C002 N02 Cr01 N01 -39.53(15)
C006 N02 Cr01 N01 149.29(14)
C002 N02 Cr01 C025 -146.03(15)
C006 N02 Cr01 C025 42.79(16)
C002 N02 Cr01 C026 -135.09(16)
C006 N02 Cr01 C026 53.73(19)
C002 N02 Cr01 C027 157.6(2)
C006 N02 Cr01 C027 -13.5(3)
C002 N02 Cr01 C029 178.74(16)
C006 N02 Cr01 C029 7.56(15)
C002 N02 Cr01 C028 149.25(15)
C006 N02 Cr01 C028 -21.93(17)
C002 N02 Cr01 I01 57.44(14)
C006 N02 Cr01 I01 -113.74(13)
C004 N01 Cr01 N02 37.71(14)
C013 N01 Cr01 N02 -140.66(14)
C004 N01 Cr01 C025 144.96(16)
C013 N01 Cr01 C025 -33.41(16)
C004 N01 Cr01 C026 179.91(16)
C013 N01 Cr01 C026 1.54(17)
C004 N01 Cr01 C027 -150.82(15)
C013 N01 Cr01 C027 30.80(17)
C004 N01 Cr01 C029 134.01(16)
C013 N01 Cr01 C029 -44.36(19)
C004 N01 Cr01 C028 -159.77(18)
C013 N01 Cr01 C028 21.9(2)
C004 N01 Cr01 I01 -56.72(14)
C013 N01 Cr01 I01 124.91(12)
C026 C025 Cr01 N02 168.59(15)
C029 C025 Cr01 N02 -75.84(17)
C026 C025 Cr01 N01 75.90(16)
C029 C025 Cr01 N01 -168.52(15)
C029 C025 Cr01 C026 115.6(2)
C026 C025 Cr01 C027 -36.77(16)
C029 C025 Cr01 C027 78.80(17)
C026 C025 Cr01 C029 -115.6(2)
C026 C025 Cr01 C028 -78.84(17)
C029 C025 Cr01 C028 36.74(15)
C026 C025 Cr01 I01 -60.1(3)
C029 C025 Cr01 I01 55.4(3)
C027 C026 Cr01 N02 -135.15(17)
C025 C026 Cr01 N02 -18.0(2)
C027 C026 Cr01 N01 131.90(17)
C025 C026 Cr01 N01 -110.91(16)
C027 C026 Cr01 C025 -117.2(2)
C025 C026 Cr01 C027 117.2(2)
C027 C026 Cr01 C029 -79.08(17)
C025 C026 Cr01 C029 38.11(16)
C027 C026 Cr01 C028 -37.69(16)
C025 C026 Cr01 C028 79.50(17)
C027 C026 Cr01 I01 30.06(19)
C025 C026 Cr01 I01 147.25(14)
C026 C027 Cr01 N02 103.9(3)
C028 C027 Cr01 N02 -12.6(3)
C026 C027 Cr01 N01 -56.69(19)
C028 C027 Cr01 N01 -173.20(14)
C026 C027 Cr01 C025 37.19(17)
C028 C027 Cr01 C025 -79.32(18)
C028 C027 Cr01 C026 -116.5(3)
C026 C027 Cr01 C029 79.40(19)
C028 C027 Cr01 C029 -37.11(16)
C026 C027 Cr01 C028 116.5(3)
C026 C027 Cr01 I01 -154.91(17)
C028 C027 Cr01 I01 88.58(16)
C028 C029 Cr01 N02 -131.54(15)
C025 C029 Cr01 N02 111.42(17)
C028 C029 Cr01 N01 134.96(15)
C025 C029 Cr01 N01 17.9(2)
C028 C029 Cr01 C025 117.0(2)
C028 C029 Cr01 C026 79.21(18)
C025 C029 Cr01 C026 -37.83(18)
C028 C029 Cr01 C027 37.77(16)
C025 C029 Cr01 C027 -79.27(19)
C025 C029 Cr01 C028 -117.0(2)
C028 C029 Cr01 I01 -32.66(17)
C025 C029 Cr01 I01 -149.70(16)
C029 C028 Cr01 N02 57.29(17)
C027 C028 Cr01 N02 173.68(16)
C029 C028 Cr01 N01 -102.9(2)
C027 C028 Cr01 N01 13.5(3)
C029 C028 Cr01 C025 -37.47(17)
C027 C028 Cr01 C025 78.9(2)
C029 C028 Cr01 C026 -79.32(19)
C027 C028 Cr01 C026 37.07(19)
C029 C028 Cr01 C027 -116.4(2)
C027 C028 Cr01 C029 116.4(2)
C029 C028 Cr01 I01 152.28(15)
C027 C028 Cr01 I01 -91.34(17)
